data_2236984
loop_
_publ_author_name
'El Brahmi, Nabil'
'Benchidmi, Mohammed'
'Essassi, El Mokhtar'
'Ladeira, Sonia'
'El Ammari, Lahcen'

_publ_section_title
;
 1-Allyl-6-nitro-1<i>H</i>-indazole
;
_journal_coeditor_code PK2452
_journal_issue 12
_journal_name_full 'Acta Crystallographica Section E'
_journal_page_first o3368
_journal_paper_doi 10.1107/S1600536812046478
_journal_volume 68
_journal_year 2012
_chemical_formula_iupac 'C10 H9 N3 O2'
_chemical_formula_moiety 'C10 H9 N3 O2'
_chemical_formula_sum 'C10 H9 N3 O2'
_chemical_formula_weight 203.20
_chemical_name_systematic
;
1-Allyl-6-nitro-1<i>H</i>-indazole
;
_space_group_IT_number 2
_symmetry_cell_setting triclinic
_symmetry_space_group_name_Hall '-P 1'
_symmetry_space_group_name_H-M 'P -1'
_atom_sites_solution_hydrogens difmap
_atom_sites_solution_primary direct
_atom_sites_solution_secondary difmap
_audit_creation_method SHELXL-97
_cell_angle_alpha 95.647(2)
_cell_angle_beta 98.46(2)
_cell_angle_gamma 97.770(2)
_cell_formula_units_Z 2
_cell_length_a 4.3630(16)
_cell_length_b 8.3245(7)
_cell_length_c 13.541(5)
_cell_measurement_reflns_used 2109
_cell_measurement_temperature 296(2)
_cell_measurement_theta_max 27.10
_cell_measurement_theta_min 3.71
_cell_volume 478.5(3)
_computing_cell_refinement 'SAINT (Bruker, 2009)'
_computing_data_collection 'APEX2 (Bruker, 2009)'
_computing_data_reduction 'SAINT (Bruker, 2009)'
_computing_molecular_graphics 'ORTEP-3 for Windows (Farrugia, 2012) and Mercury (Macrae <i>et al.</i> 2008)'
_computing_publication_material 'PLATON (Spek, 2009) and publCIF (Westrip, 2010)'
_computing_structure_refinement 'SHELXL97 (Sheldrick, 2008)'
_computing_structure_solution 'SHELXS97 (Sheldrick, 2008)'
_diffrn_ambient_temperature 296(2)
_diffrn_measured_fraction_theta_full 0.992
_diffrn_measured_fraction_theta_max 0.992
_diffrn_measurement_device_type 'Bruker Kappa APEXII Quazar area-detector'
_diffrn_measurement_method '\f and \w scans'
_diffrn_radiation_monochromator 'multilayer optics'
_diffrn_radiation_source 'microfocus sealed tube'
_diffrn_radiation_type MoK\a
_diffrn_radiation_wavelength 0.71073
_diffrn_reflns_av_R_equivalents 0.0208
_diffrn_reflns_av_sigmaI/netI 0.0177
_diffrn_reflns_limit_h_max 5
_diffrn_reflns_limit_h_min -5
_diffrn_reflns_limit_k_max 10
_diffrn_reflns_limit_k_min -10
_diffrn_reflns_limit_l_max 17
_diffrn_reflns_limit_l_min -17
_diffrn_reflns_number 8258
_diffrn_reflns_theta_full 27.10
_diffrn_reflns_theta_max 27.10
_diffrn_reflns_theta_min 3.71
_exptl_absorpt_coefficient_mu 0.102
_exptl_absorpt_correction_T_max 0.997
_exptl_absorpt_correction_T_min 0.957
_exptl_absorpt_correction_type multi-scan
_exptl_absorpt_process_details '(SADABS; Bruker, 2009)'
_exptl_crystal_colour yellow
_exptl_crystal_density_diffrn 1.410
_exptl_crystal_density_method 'not measured'
_exptl_crystal_description Block
_exptl_crystal_F_000 212
_exptl_crystal_size_max 0.38
_exptl_crystal_size_mid 0.29
_exptl_crystal_size_min 0.27
_refine_diff_density_max 0.181
_refine_diff_density_min -0.196
_refine_ls_extinction_method none
_refine_ls_goodness_of_fit_ref 1.062
_refine_ls_hydrogen_treatment constr
_refine_ls_matrix_type full
_refine_ls_number_parameters 136
_refine_ls_number_reflns 2109
_refine_ls_number_restraints 0
_refine_ls_restrained_S_all 1.062
_refine_ls_R_factor_all 0.0449
_refine_ls_R_factor_gt 0.0343
_refine_ls_shift/su_max 0.000
_refine_ls_shift/su_mean 0.000
_refine_ls_structure_factor_coef Fsqd
_refine_ls_weighting_details 'calc w=1/[\s^2^(Fo^2^)+(0.0593P)^2^+0.0394P] where P=(Fo^2^+2Fc^2^)/3'
_refine_ls_weighting_scheme calc
_refine_ls_wR_factor_gt 0.0955
_refine_ls_wR_factor_ref 0.0997
_reflns_number_gt 1675
_reflns_number_total 2109
_reflns_threshold_expression I>2\s(I)
_cod_data_source_file pk2452.cif
_cod_data_source_block I
_cod_database_code 2236984
_cod_database_fobs_code 2236984

loop_
_symmetry_equiv_pos_as_xyz
'x, y, z'
'-x, -y, -z'

loop_
_atom_site_type_symbol
_atom_site_label
_atom_site_fract_x
_atom_site_fract_y
_atom_site_fract_z
_atom_site_U_iso_or_equiv
_atom_site_adp_type
_atom_site_calc_flag
_atom_site_refinement_flags
_atom_site_occupancy
_atom_site_symmetry_multiplicity
C C1 0.5250(3) 0.28071(13) 0.07294(8) 0.0285(3) Uani d . 1 1
C C2 0.7333(3) 0.42576(14) 0.10756(9) 0.0336(3) Uani d . 1 1
H H2 0.8493 0.4767 0.0639 0.040 Uiso calc R 1 1
C C3 0.7649(3) 0.49196(14) 0.20582(9) 0.0347(3) Uani d . 1 1
H H3 0.9001 0.5887 0.2297 0.042 Uiso calc R 1 1
C C4 0.5890(3) 0.41073(13) 0.26971(9) 0.0296(3) Uani d . 1 1
C C5 0.3813(3) 0.26597(13) 0.23161(8) 0.0269(3) Uani d . 1 1
C C6 0.3433(3) 0.19722(13) 0.13128(8) 0.0279(3) Uani d . 1 1
H H6 0.2053 0.1020 0.1061 0.034 Uiso calc R 1 1
C C7 0.5573(3) 0.43449(15) 0.37259(9) 0.0357(3) Uani d . 1 1
H H7 0.6669 0.5214 0.4182 0.043 Uiso calc R 1 1
C C8 0.0238(3) 0.06785(15) 0.31003(9) 0.0337(3) Uani d . 1 1
H H8A -0.1083 0.0416 0.2447 0.040 Uiso calc R 1 1
H H8B -0.1104 0.0882 0.3595 0.040 Uiso calc R 1 1
C C9 0.1822(3) -0.07536(15) 0.33350(11) 0.0430(3) Uani d . 1 1
H H9 0.3288 -0.1040 0.2942 0.052 Uiso calc R 1 1
C C10 0.1274(4) -0.16305(18) 0.40592(12) 0.0599(4) Uani d . 1 1
H H10A 0.2369 -0.2555 0.4167 0.072 Uiso d R 1 1
H H10B -0.0296 -0.1344 0.4488 0.072 Uiso d R 1 1
N N1 0.5029(2) 0.21201(12) -0.03272(7) 0.0335(3) Uani d . 1 1
N N2 0.2434(2) 0.21521(11) 0.30948(7) 0.0306(2) Uani d . 1 1
N N3 0.3528(3) 0.31791(12) 0.39570(7) 0.0360(3) Uani d . 1 1
O O1 0.2915(2) 0.09935(12) -0.06728(7) 0.0468(3) Uani d . 1 1
O O2 0.6971(3) 0.26879(12) -0.08121(7) 0.0515(3) Uani d . 1 1

loop_
_atom_site_aniso_label
_atom_site_aniso_U_11
_atom_site_aniso_U_22
_atom_site_aniso_U_33
_atom_site_aniso_U_12
_atom_site_aniso_U_13
_atom_site_aniso_U_23
C1 0.0332(6) 0.0299(5) 0.0236(6) 0.0101(5) 0.0050(5) 0.0012(4)
C2 0.0385(7) 0.0296(6) 0.0340(6) 0.0042(5) 0.0099(5) 0.0051(5)
C3 0.0399(7) 0.0263(5) 0.0361(7) 0.0005(5) 0.0068(5) 0.0003(5)
C4 0.0342(6) 0.0265(5) 0.0271(6) 0.0064(5) 0.0028(5) -0.0015(4)
C5 0.0279(5) 0.0280(5) 0.0255(6) 0.0073(4) 0.0036(4) 0.0031(4)
C6 0.0290(6) 0.0276(5) 0.0257(6) 0.0046(4) 0.0018(4) -0.0008(4)
C7 0.0429(7) 0.0339(6) 0.0266(6) 0.0020(5) 0.0029(5) -0.0044(5)
C8 0.0300(6) 0.0421(6) 0.0261(6) -0.0028(5) 0.0041(5) 0.0023(5)
C9 0.0370(7) 0.0356(7) 0.0521(8) -0.0037(5) 0.0074(6) -0.0032(6)
C10 0.0817(12) 0.0388(7) 0.0518(9) 0.0053(8) -0.0079(8) 0.0024(7)
N1 0.0409(6) 0.0351(5) 0.0263(5) 0.0117(4) 0.0070(4) 0.0021(4)
N2 0.0343(5) 0.0336(5) 0.0223(5) 0.0018(4) 0.0048(4) 0.0005(4)
N3 0.0426(6) 0.0387(6) 0.0240(5) 0.0034(5) 0.0036(4) -0.0031(4)
O1 0.0512(6) 0.0529(6) 0.0297(5) -0.0007(5) 0.0020(4) -0.0088(4)
O2 0.0659(7) 0.0549(6) 0.0364(5) 0.0031(5) 0.0255(5) 0.0017(4)

loop_
_atom_type_symbol
_atom_type_description
_atom_type_scat_dispersion_real
_atom_type_scat_dispersion_imag
_atom_type_scat_source
C C 0.0033 0.0016 'International Tables Vol C Tables 4.2.6.8 and 6.1.1.4'
H H 0.0000 0.0000 'International Tables Vol C Tables 4.2.6.8 and 6.1.1.4'
N N 0.0061 0.0033 'International Tables Vol C Tables 4.2.6.8 and 6.1.1.4'
O O 0.0106 0.0060 'International Tables Vol C Tables 4.2.6.8 and 6.1.1.4'

loop_
_geom_angle_atom_site_label_1
_geom_angle_atom_site_label_2
_geom_angle_atom_site_label_3
_geom_angle
C6 C1 C2 124.41(11)
C6 C1 N1 117.64(10)
C2 C1 N1 117.95(10)
C3 C2 C1 119.75(11)
C3 C2 H2 120.1
C1 C2 H2 120.1
C2 C3 C4 118.53(11)
C2 C3 H3 120.7
C4 C3 H3 120.7
C3 C4 C5 119.81(11)
C3 C4 C7 136.30(11)
C5 C4 C7 103.89(10)
N2 C5 C6 130.53(10)
N2 C5 C4 106.94(10)
C6 C5 C4 122.53(10)
C1 C6 C5 114.96(10)
C1 C6 H6 122.5
C5 C6 H6 122.5
N3 C7 C4 111.61(11)
N3 C7 H7 124.2
C4 C7 H7 124.2
N2 C8 C9 112.95(10)
N2 C8 H8A 109.0
C9 C8 H8A 109.0
N2 C8 H8B 109.0
C9 C8 H8B 109.0
H8A C8 H8B 107.8
C10 C9 C8 124.06(14)
C10 C9 H9 118.0
C8 C9 H9 118.0
C9 C10 H10A 119.9
C9 C10 H10B 119.2
H10A C10 H10B 120.9
O2 N1 O1 123.28(10)
O2 N1 C1 118.53(10)
O1 N1 C1 118.18(10)
N3 N2 C5 111.12(10)
N3 N2 C8 120.52(9)
C5 N2 C8 128.23(9)
C7 N3 N2 106.44(10)

loop_
_geom_bond_atom_site_label_1
_geom_bond_atom_site_label_2
_geom_bond_distance
C1 C6 1.3706(16)
C1 C2 1.4036(17)
C1 N1 1.4720(15)
C2 C3 1.3691(17)
C2 H2 0.9300
C3 C4 1.4016(16)
C3 H3 0.9300
C4 C5 1.4087(15)
C4 C7 1.4174(17)
C5 N2 1.3631(14)
C5 C6 1.3985(16)
C6 H6 0.9300
C7 N3 1.3204(16)
C7 H7 0.9300
C8 N2 1.4522(15)
C8 C9 1.4942(18)
C8 H8A 0.9700
C8 H8B 0.9700
C9 C10 1.309(2)
C9 H9 0.9300
C10 H10A 0.9711
C10 H10B 0.9983
N1 O2 1.2203(13)
N1 O1 1.2256(14)
N2 N3 1.3605(14)

loop_
_geom_hbond_atom_site_label_D
_geom_hbond_atom_site_label_H
_geom_hbond_atom_site_label_A
_geom_hbond_site_symmetry_A
_geom_hbond_distance_DH
_geom_hbond_distance_HA
_geom_hbond_distance_DA
_geom_hbond_angle_DHA
C6 H6 O1 2 0.93 2.51 3.3973(17) 160.0
C8 H8A O1 2 0.97 2.53 3.4475(19) 157.3
C2 H2 O2 2_765 0.93 2.66 3.3911(17) 135.7

loop_
_geom_torsion_atom_site_label_1
_geom_torsion_atom_site_label_2
_geom_torsion_atom_site_label_3
_geom_torsion_atom_site_label_4
_geom_torsion
C6 C1 C2 C3 0.27(18)
N1 C1 C2 C3 -178.80(10)
C1 C2 C3 C4 0.77(17)
C2 C3 C4 C5 -1.17(16)
C2 C3 C4 C7 178.55(13)
C3 C4 C5 N2 -179.75(10)
C7 C4 C5 N2 0.45(12)
C3 C4 C5 C6 0.59(16)
C7 C4 C5 C6 -179.21(10)
C2 C1 C6 C5 -0.84(16)
N1 C1 C6 C5 178.23(9)
N2 C5 C6 C1 -179.17(10)
C4 C5 C6 C1 0.40(15)
C3 C4 C7 N3 -179.84(13)
C5 C4 C7 N3 -0.09(13)
N2 C8 C9 C10 125.37(14)
C6 C1 N1 O2 -168.29(10)
C2 C1 N1 O2 10.84(16)
C6 C1 N1 O1 11.05(16)
C2 C1 N1 O1 -169.83(10)
C6 C5 N2 N3 178.95(11)
C4 C5 N2 N3 -0.67(12)
C6 C5 N2 C8 3.07(19)
C4 C5 N2 C8 -176.55(11)
C9 C8 N2 N3 -88.19(13)
C9 C8 N2 C5 87.34(14)
C4 C7 N3 N2 -0.31(14)
C5 N2 N3 C7 0.62(13)
C8 N2 N3 C7 176.85(10)
